data_4037285
loop_
_publ_author_name
'Jana, Sourav'
'Dey, Amrita'
'Singsardar, Mukta'
'Bagdi, Avik K.'
'Hajra, Alakananda'

_publ_section_title
;
 Zn(OTf)<sub>2</sub>-Catalyzed Synthesis of Imidazole-Substituted Allenes.
;
_journal_issue 19
_journal_name_full 'The Journal of organic chemistry'
_journal_page_first 9489
_journal_page_last 9493
_journal_paper_doi 10.1021/acs.joc.6b01916
_journal_volume 81
_journal_year 2016
_chemical_formula_moiety '2(C35 H26 N2), O'
_chemical_formula_sum 'C70 H52 N4 O'
_chemical_formula_weight 965.16
_space_group_crystal_system orthorhombic
_space_group_IT_number 56
_space_group_name_Hall '-P 2ab 2ac'
_space_group_name_H-M_alt 'P c c n'
_atom_sites_solution_hydrogens geom
_audit_creation_method SHELXL-2014/7
_cell_angle_alpha 90
_cell_angle_beta 90
_cell_angle_gamma 90
_cell_formula_units_Z 4
_cell_length_a 28.653(6)
_cell_length_b 9.7201(19)
_cell_length_c 18.842(4)
_cell_measurement_reflns_used 184
_cell_measurement_temperature 300(2)
_cell_measurement_theta_max 25.764
_cell_measurement_theta_min 1.421
_cell_volume 5247.7(19)
_computing_cell_refinement 'Bruker Apex II'
_computing_data_collection 'Bruker Apex II'
_computing_data_reduction SAINT
_computing_molecular_graphics 'Mercury 3.5'
_computing_publication_material 'Shelxl 2014/6'
_computing_structure_refinement 'SHELXL-2014/7 (Sheldrick, 2014)'
_computing_structure_solution 'SHELXS-2014/6 (Sheldrick, 2014)'
_diffrn_ambient_temperature 300(2)
_diffrn_measured_fraction_theta_full 0.995
_diffrn_measured_fraction_theta_max 0.975
_diffrn_measurement_device_type 'Bruker Apex II'
_diffrn_measurement_method 'Omega scan'
_diffrn_radiation_type MoK\a
_diffrn_radiation_wavelength 0.71073
_diffrn_reflns_av_R_equivalents 0.0781
_diffrn_reflns_av_unetI/netI 0.0374
_diffrn_reflns_Laue_measured_fraction_full 0.995
_diffrn_reflns_Laue_measured_fraction_max 0.975
_diffrn_reflns_limit_h_max 34
_diffrn_reflns_limit_h_min -34
_diffrn_reflns_limit_k_max 11
_diffrn_reflns_limit_k_min -11
_diffrn_reflns_limit_l_max 22
_diffrn_reflns_limit_l_min -22
_diffrn_reflns_number 99630
_diffrn_reflns_point_group_measured_fraction_full 0.995
_diffrn_reflns_point_group_measured_fraction_max 0.975
_diffrn_reflns_theta_full 25.242
_diffrn_reflns_theta_max 25.764
_diffrn_reflns_theta_min 1.421
_diffrn_source 'fine-focus sealed tube'
_exptl_absorpt_coefficient_mu 0.072
_exptl_absorpt_correction_T_max 0.7453
_exptl_absorpt_correction_T_min 0.7022
_exptl_absorpt_correction_type multi-scan
_exptl_absorpt_process_details '(North et al., 1968)'
_exptl_crystal_colour colourless
_exptl_crystal_density_diffrn 1.222
_exptl_crystal_density_method 'not measured'
_exptl_crystal_description block
_exptl_crystal_F_000 2032.0
_exptl_crystal_size_max 0.650
_exptl_crystal_size_mid 0.320
_exptl_crystal_size_min 0.210
_refine_diff_density_max 0.263
_refine_diff_density_min -0.142
_refine_diff_density_rms 0.039
_refine_ls_extinction_coef 0.0048(6)
_refine_ls_extinction_expression Fc^*^=kFc[1+0.001xFc^2^\l^3^/sin(2\q)]^-1/4^
_refine_ls_extinction_method 'SHELXL-2014/7 (Sheldrick 2014'
_refine_ls_goodness_of_fit_ref 0.921
_refine_ls_hydrogen_treatment constr
_refine_ls_matrix_type full
_refine_ls_number_parameters 341
_refine_ls_number_reflns 4897
_refine_ls_number_restraints 0
_refine_ls_restrained_S_all 0.921
_refine_ls_R_factor_all 0.0950
_refine_ls_R_factor_gt 0.0462
_refine_ls_shift/su_max 0.000
_refine_ls_shift/su_mean 0.000
_refine_ls_structure_factor_coef Fsqd
_refine_ls_weighting_details 'w=1/[\s^2^(Fo^2^)+(0.1000P)^2^+0.3200P] where P=(Fo^2^+2Fc^2^)/3'
_refine_ls_weighting_scheme calc
_refine_ls_wR_factor_gt 0.1200
_refine_ls_wR_factor_ref 0.1522
_reflns_Friedel_coverage 0.000
_reflns_number_gt 2992
_reflns_number_total 4897
_reflns_threshold_expression 'I > 2\s(I)'
_cod_data_source_file jo6b01916_si_002.cif
_cod_data_source_block SGACM_a
_cod_original_cell_volume 5247.6(18)
_cod_database_code 4037285
_shelx_shelxl_version_number 2014/7
_shelx_space_group_comment
;
The symmetry employed for this shelxl refinement is uniquely defined
by the following loop, which should always be used as a source of
symmetry information in preference to the above space-group names.
They are only intended as comments.
;
_shelx_estimated_absorpt_t_min 0.952
_shelx_estimated_absorpt_t_max 0.984
_exptl_absorpt_special_details SADABS

loop_
_space_group_symop_operation_xyz
'x, y, z'
'-x+1/2, -y+1/2, z'
'-x, y+1/2, -z+1/2'
'x+1/2, -y, -z+1/2'
'-x, -y, -z'
'x-1/2, y-1/2, -z'
'x, -y-1/2, z-1/2'
'-x-1/2, y, z-1/2'

loop_
_atom_site_label
_atom_site_type_symbol
_atom_site_fract_x
_atom_site_fract_y
_atom_site_fract_z
_atom_site_U_iso_or_equiv
_atom_site_adp_type
_atom_site_occupancy
_atom_site_site_symmetry_order
_atom_site_calc_flag
_atom_site_refinement_flags_posn
_atom_site_refinement_flags_adp
_atom_site_refinement_flags_occupancy
N2 N 0.32376(5) 0.18317(14) 0.37649(8) 0.0433(4) Uani 1 1 d . . .
N1 N 0.31453(5) 0.16188(15) 0.49364(8) 0.0464(4) Uani 1 1 d . . .
C15 C 0.39477(7) 0.33342(18) 0.36582(9) 0.0409(5) Uani 1 1 d . . .
C16 C 0.43891(6) 0.25908(19) 0.34833(9) 0.0399(5) Uani 1 1 d . . .
C22 C 0.35212(6) 0.24519(19) 0.47958(10) 0.0412(4) Uani 1 1 d . . .
C006 C 0.35860(6) 0.26122(18) 0.40797(9) 0.0406(4) Uani 1 1 d . . .
C2 C 0.35875(6) 0.64552(19) 0.26677(10) 0.0460(5) Uani 1 1 d . . .
C23 C 0.38077(6) 0.29685(19) 0.53874(10) 0.0434(5) Uani 1 1 d . . .
C29 C 0.29782(6) 0.12521(19) 0.43098(11) 0.0454(5) Uani 1 1 d . . .
C1 C 0.38140(6) 0.59378(19) 0.33285(10) 0.0443(5) Uani 1 1 d . . .
C14 C 0.38732(7) 0.4618(2) 0.34610(10) 0.0462(5) Uani 1 1 d . . .
C8 C 0.39794(7) 0.69121(18) 0.38908(11) 0.0476(5) Uani 1 1 d . . .
C21 C 0.47554(7) 0.3254(2) 0.31422(10) 0.0517(5) Uani 1 1 d . . .
H21 H 0.4724 0.4175 0.3018 0.062 Uiso 1 1 calc R U .
C33 C 0.31356(8) 0.1595(2) 0.30656(11) 0.0554(5) Uani 1 1 d . . .
H33 H 0.3311 0.2006 0.2709 0.067 Uiso 1 1 calc R U .
C17 C 0.44461(8) 0.1215(2) 0.36537(11) 0.0561(6) Uani 1 1 d . . .
H17 H 0.4206 0.0742 0.3879 0.067 Uiso 1 1 calc R U .
C30 C 0.26008(7) 0.0366(2) 0.41423(12) 0.0553(6) Uani 1 1 d . . .
C7 C 0.36074(7) 0.7836(2) 0.24819(12) 0.0592(6) Uani 1 1 d . . .
H7 H 0.3756 0.8458 0.2780 0.071 Uiso 1 1 calc R U .
C3 C 0.33613(7) 0.5559(2) 0.22097(11) 0.0589(6) Uani 1 1 d . . .
H3 H 0.3347 0.4629 0.2323 0.071 Uiso 1 1 calc R U .
C13 C 0.36739(8) 0.7839(2) 0.42061(11) 0.0571(6) Uani 1 1 d . . .
H13 H 0.3370 0.7918 0.4037 0.068 Uiso 1 1 calc R U .
C28 C 0.38504(8) 0.2176(2) 0.59941(11) 0.0600(6) Uani 1 1 d . . .
H28 H 0.3697 0.1335 0.6020 0.072 Uiso 1 1 calc R U .
C19 C 0.52165(8) 0.1215(2) 0.31645(12) 0.0610(6) Uani 1 1 d . . .
H19 H 0.5495 0.0761 0.3065 0.073 Uiso 1 1 calc R U .
C24 C 0.40389(8) 0.4210(2) 0.53672(11) 0.0610(6) Uani 1 1 d . . .
H24 H 0.4015 0.4761 0.4965 0.073 Uiso 1 1 calc R U .
C9 C 0.44309(8) 0.6832(2) 0.41416(12) 0.0628(6) Uani 1 1 d . . .
H9 H 0.4640 0.6224 0.3932 0.075 Uiso 1 1 calc R U .
C20 C 0.51623(7) 0.2574(2) 0.29855(11) 0.0599(6) Uani 1 1 d . . .
H20 H 0.5403 0.3037 0.2756 0.072 Uiso 1 1 calc R U .
O1 O 0.2500 0.2500 0.61454(15) 0.1276(12) Uani 1 2 d S T P
C18 C 0.48594(9) 0.0538(2) 0.34897(12) 0.0674(6) Uani 1 1 d . . .
H18 H 0.4893 -0.0388 0.3603 0.081 Uiso 1 1 calc R U .
C32 C 0.27774(8) 0.0760(2) 0.29037(13) 0.0691(7) Uani 1 1 d . . .
H32 H 0.2703 0.0592 0.2431 0.083 Uiso 1 1 calc R U .
C26 C 0.43431(8) 0.3855(3) 0.65301(12) 0.0677(7) Uani 1 1 d . . .
H26 H 0.4521 0.4155 0.6913 0.081 Uiso 1 1 calc R U .
C27 C 0.41156(8) 0.2610(3) 0.65578(11) 0.0685(7) Uani 1 1 d . . .
H27 H 0.4142 0.2061 0.6960 0.082 Uiso 1 1 calc R U .
C6 C 0.34073(9) 0.8296(3) 0.18555(13) 0.0729(7) Uani 1 1 d . . .
H6 H 0.3425 0.9222 0.1734 0.087 Uiso 1 1 calc R U .
C31 C 0.25131(8) 0.0137(2) 0.34475(13) 0.0687(7) Uani 1 1 d . . .
H31 H 0.2270 -0.0450 0.3324 0.082 Uiso 1 1 calc R U .
C12 C 0.38168(10) 0.8640(2) 0.47666(13) 0.0717(7) Uani 1 1 d . . .
H12 H 0.3609 0.9251 0.4977 0.086 Uiso 1 1 calc R U .
C25 C 0.43053(9) 0.4649(3) 0.59322(12) 0.0718(7) Uani 1 1 d . . .
H25 H 0.4460 0.5488 0.5908 0.086 Uiso 1 1 calc R U .
C4 C 0.31581(9) 0.6015(3) 0.15907(12) 0.0729(7) Uani 1 1 d . . .
H4 H 0.3005 0.5400 0.1293 0.087 Uiso 1 1 calc R U .
C34 C 0.23360(8) -0.0289(3) 0.47436(14) 0.0754(7) Uani 1 1 d . . .
H34A H 0.2070 -0.0772 0.4559 0.113 Uiso 1 1 calc R U .
H34B H 0.2233 0.0412 0.5067 0.113 Uiso 1 1 calc R U .
H34C H 0.2536 -0.0923 0.4989 0.113 Uiso 1 1 calc R U .
C5 C 0.31831(10) 0.7390(3) 0.14151(13) 0.0789(8) Uani 1 1 d . . .
H5 H 0.3047 0.7703 0.0997 0.095 Uiso 1 1 calc R U .
C11 C 0.42623(12) 0.8542(3) 0.50151(13) 0.0812(8) Uani 1 1 d . . .
H11 H 0.4356 0.9081 0.5397 0.097 Uiso 1 1 calc R U .
C10 C 0.45753(10) 0.7650(3) 0.47034(14) 0.0781(7) Uani 1 1 d . . .
H10 H 0.4881 0.7598 0.4868 0.094 Uiso 1 1 calc R U .

loop_
_atom_site_aniso_label
_atom_site_aniso_U_11
_atom_site_aniso_U_22
_atom_site_aniso_U_33
_atom_site_aniso_U_23
_atom_site_aniso_U_13
_atom_site_aniso_U_12
N2 0.0440(9) 0.0410(8) 0.0450(9) -0.0005(7) -0.0056(7) -0.0022(7)
N1 0.0430(9) 0.0459(9) 0.0502(10) 0.0020(8) -0.0011(8) -0.0045(8)
C15 0.0481(11) 0.0376(10) 0.0369(10) -0.0006(8) -0.0031(8) -0.0036(9)
C16 0.0437(11) 0.0419(10) 0.0343(10) -0.0017(8) -0.0036(8) -0.0032(9)
C22 0.0404(10) 0.0385(9) 0.0448(11) 0.0020(9) -0.0020(8) -0.0028(9)
C006 0.0406(10) 0.0367(9) 0.0445(11) -0.0008(8) -0.0028(8) -0.0037(8)
C2 0.0409(11) 0.0480(11) 0.0491(12) 0.0055(9) 0.0092(9) 0.0046(9)
C23 0.0419(11) 0.0475(11) 0.0408(11) -0.0009(8) -0.0012(8) -0.0027(9)
C29 0.0400(11) 0.0415(10) 0.0547(12) 0.0010(9) -0.0056(10) -0.0010(9)
C1 0.0416(11) 0.0407(11) 0.0506(12) 0.0016(9) 0.0074(9) -0.0003(9)
C14 0.0453(11) 0.0484(12) 0.0448(11) -0.0015(9) 0.0025(9) -0.0037(9)
C8 0.0514(12) 0.0378(10) 0.0538(12) 0.0070(9) 0.0042(10) -0.0039(9)
C21 0.0541(13) 0.0452(11) 0.0557(13) 0.0000(10) -0.0002(10) -0.0051(10)
C33 0.0616(14) 0.0591(12) 0.0456(12) -0.0034(10) -0.0103(10) -0.0028(11)
C17 0.0591(14) 0.0474(12) 0.0618(14) 0.0091(10) 0.0098(10) 0.0020(10)
C30 0.0432(12) 0.0486(12) 0.0742(16) 0.0012(11) -0.0103(11) -0.0057(10)
C7 0.0601(14) 0.0502(12) 0.0671(15) 0.0101(11) 0.0045(11) 0.0011(10)
C3 0.0667(14) 0.0532(12) 0.0568(13) -0.0006(11) 0.0035(11) 0.0047(11)
C13 0.0672(14) 0.0435(11) 0.0605(14) 0.0028(10) 0.0083(11) 0.0009(10)
C28 0.0708(15) 0.0600(13) 0.0491(13) 0.0074(10) -0.0085(11) -0.0149(11)
C19 0.0523(13) 0.0697(15) 0.0610(14) -0.0087(12) 0.0010(11) 0.0107(12)
C24 0.0772(16) 0.0564(13) 0.0495(12) 0.0052(10) -0.0115(11) -0.0187(12)
C9 0.0623(15) 0.0522(13) 0.0739(16) 0.0018(11) -0.0045(12) -0.0039(11)
C20 0.0479(13) 0.0660(14) 0.0657(14) -0.0072(12) 0.0087(11) -0.0061(11)
O1 0.116(2) 0.197(3) 0.0696(18) 0.000 0.000 0.011(2)
C18 0.0740(16) 0.0536(13) 0.0747(16) 0.0088(12) 0.0067(13) 0.0157(12)
C32 0.0712(16) 0.0706(15) 0.0657(15) -0.0122(13) -0.0238(13) -0.0065(13)
C26 0.0674(15) 0.0855(17) 0.0503(13) -0.0061(12) -0.0163(11) -0.0108(13)
C27 0.0808(17) 0.0783(16) 0.0465(13) 0.0114(12) -0.0124(11) -0.0088(14)
C6 0.0855(18) 0.0622(14) 0.0710(17) 0.0211(13) 0.0064(14) 0.0150(13)
C31 0.0579(14) 0.0651(14) 0.0831(18) -0.0054(13) -0.0210(13) -0.0133(12)
C12 0.104(2) 0.0494(13) 0.0623(15) -0.0006(11) 0.0074(15) 0.0062(14)
C25 0.0885(17) 0.0677(15) 0.0593(15) -0.0011(12) -0.0167(13) -0.0302(13)
C4 0.0831(18) 0.0798(17) 0.0559(15) -0.0037(12) -0.0080(13) 0.0086(14)
C34 0.0570(15) 0.0724(16) 0.0969(19) 0.0098(14) -0.0041(13) -0.0213(12)
C5 0.0894(19) 0.0891(19) 0.0581(15) 0.0116(14) -0.0049(13) 0.0234(16)
C11 0.132(3) 0.0509(14) 0.0604(16) -0.0029(12) -0.0129(17) -0.0096(16)
C10 0.0854(18) 0.0645(15) 0.0844(18) 0.0078(14) -0.0269(15) -0.0146(15)

loop_
_atom_type_symbol
_atom_type_description
_atom_type_scat_dispersion_real
_atom_type_scat_dispersion_imag
_atom_type_scat_source
C C 0.0033 0.0016 'International Tables Vol C Tables 4.2.6.8 and 6.1.1.4'
H H 0.0000 0.0000 'International Tables Vol C Tables 4.2.6.8 and 6.1.1.4'
N N 0.0061 0.0033 'International Tables Vol C Tables 4.2.6.8 and 6.1.1.4'
O O 0.0106 0.0060 'International Tables Vol C Tables 4.2.6.8 and 6.1.1.4'

loop_
_geom_angle_atom_site_label_1
_geom_angle_atom_site_label_2
_geom_angle_atom_site_label_3
_geom_angle
C33 N2 C006 131.07(17)
C33 N2 C29 121.99(16)
C006 N2 C29 106.94(15)
C29 N1 C22 105.70(15)
C14 C15 C006 119.05(17)
C14 C15 C16 122.17(17)
C006 C15 C16 118.76(15)
C17 C16 C21 117.77(18)
C17 C16 C15 121.06(17)
C21 C16 C15 121.17(17)
C006 C22 N1 111.30(16)
C006 C22 C23 129.10(17)
N1 C22 C23 119.49(16)
C22 C006 N2 105.14(15)
C22 C006 C15 132.53(16)
N2 C006 C15 122.21(15)
C3 C2 C7 118.00(19)
C3 C2 C1 120.73(17)
C7 C2 C1 121.25(19)
C24 C23 C28 117.91(18)
C24 C23 C22 123.09(17)
C28 C23 C22 119.00(17)
N1 C29 N2 110.93(16)
N1 C29 C30 129.67(19)
N2 C29 C30 119.38(18)
C14 C1 C2 122.85(18)
C14 C1 C8 116.14(18)
C2 C1 C8 120.99(16)
C1 C14 C15 174.2(2)
C9 C8 C13 118.7(2)
C9 C8 C1 120.21(18)
C13 C8 C1 120.86(19)
C20 C21 C16 121.21(19)
C20 C21 H21 119.4
C16 C21 H21 119.4
C32 C33 N2 118.9(2)
C32 C33 H33 120.6
N2 C33 H33 120.6
C16 C17 C18 120.4(2)
C16 C17 H17 119.8
C18 C17 H17 119.8
C31 C30 C29 117.2(2)
C31 C30 C34 124.5(2)
C29 C30 C34 118.3(2)
C6 C7 C2 120.6(2)
C6 C7 H7 119.7
C2 C7 H7 119.7
C4 C3 C2 121.5(2)
C4 C3 H3 119.3
C2 C3 H3 119.3
C12 C13 C8 120.5(2)
C12 C13 H13 119.7
C8 C13 H13 119.7
C27 C28 C23 121.1(2)
C27 C28 H28 119.4
C23 C28 H28 119.4
C18 C19 C20 119.4(2)
C18 C19 H19 120.3
C20 C19 H19 120.3
C23 C24 C25 121.1(2)
C23 C24 H24 119.5
C25 C24 H24 119.5
C8 C9 C10 120.6(2)
C8 C9 H9 119.7
C10 C9 H9 119.7
C19 C20 C21 120.5(2)
C19 C20 H20 119.8
C21 C20 H20 119.8
C19 C18 C17 120.7(2)
C19 C18 H18 119.6
C17 C18 H18 119.6
C33 C32 C31 120.3(2)
C33 C32 H32 119.8
C31 C32 H32 119.8
C25 C26 C27 119.3(2)
C25 C26 H26 120.4
C27 C26 H26 120.4
C28 C27 C26 120.2(2)
C28 C27 H27 119.9
C26 C27 H27 119.9
C5 C6 C7 120.2(2)
C5 C6 H6 119.9
C7 C6 H6 119.9
C30 C31 C32 122.2(2)
C30 C31 H31 118.9
C32 C31 H31 118.9
C11 C12 C13 120.2(2)
C11 C12 H12 119.9
C13 C12 H12 119.9
C26 C25 C24 120.3(2)
C26 C25 H25 119.8
C24 C25 H25 119.8
C3 C4 C5 119.6(2)
C3 C4 H4 120.2
C5 C4 H4 120.2
C30 C34 H34A 109.5
C30 C34 H34B 109.5
H34A C34 H34B 109.5
C30 C34 H34C 109.5
H34A C34 H34C 109.5
H34B C34 H34C 109.5
C6 C5 C4 120.1(2)
C6 C5 H5 119.9
C4 C5 H5 119.9
C12 C11 C10 120.5(2)
C12 C11 H11 119.8
C10 C11 H11 119.8
C11 C10 C9 119.4(2)
C11 C10 H10 120.3
C9 C10 H10 120.3

loop_
_geom_bond_atom_site_label_1
_geom_bond_atom_site_label_2
_geom_bond_distance
N2 C33 1.369(2)
N2 C006 1.387(2)
N2 C29 1.387(2)
N1 C29 1.323(2)
N1 C22 1.373(2)
C15 C14 1.320(3)
C15 C006 1.482(3)
C15 C16 1.494(3)
C16 C17 1.384(3)
C16 C21 1.389(3)
C22 C006 1.371(2)
C22 C23 1.473(3)
C2 C3 1.387(3)
C2 C7 1.388(3)
C2 C1 1.491(3)
C23 C24 1.377(3)
C23 C28 1.384(3)
C29 C30 1.418(3)
C1 C14 1.318(3)
C1 C8 1.498(3)
C8 C9 1.380(3)
C8 C13 1.389(3)
C21 C20 1.372(3)
C21 H21 0.9300
C33 C32 1.344(3)
C33 H33 0.9300
C17 C18 1.390(3)
C17 H17 0.9300
C30 C31 1.351(3)
C30 C34 1.505(3)
C7 C6 1.386(3)
C7 H7 0.9300
C3 C4 1.377(3)
C3 H3 0.9300
C13 C12 1.375(3)
C13 H13 0.9300
C28 C27 1.372(3)
C28 H28 0.9300
C19 C18 1.363(3)
C19 C20 1.372(3)
C19 H19 0.9300
C24 C25 1.378(3)
C24 H24 0.9300
C9 C10 1.387(3)
C9 H9 0.9300
C20 H20 0.9300
C18 H18 0.9300
C32 C31 1.411(3)
C32 H32 0.9300
C26 C25 1.369(3)
C26 C27 1.375(3)
C26 H26 0.9300
C27 H27 0.9300
C6 C5 1.370(4)
C6 H6 0.9300
C31 H31 0.9300
C12 C11 1.363(4)
C12 H12 0.9300
C25 H25 0.9300
C4 C5 1.378(4)
C4 H4 0.9300
C34 H34A 0.9600
C34 H34B 0.9600
C34 H34C 0.9600
C5 H5 0.9300
C11 C10 1.379(4)
C11 H11 0.9300
C10 H10 0.9300
